data_4033280
loop_
_publ_author_name
'Fraser, Craig'
'Young, Rowan D.'

_publ_section_title
;
 A stable carbocation generated via 2,5-cyclohexadien-1-one protonation.
;
_journal_name_full 'The Journal of organic chemistry'
_journal_paper_doi 10.1021/acs.joc.7b02668
_journal_year 2017
_chemical_formula_moiety 'C60 H45 B1 Cl2 F24 O1'
_chemical_formula_sum 'C60 H45 B Cl2 F24 O'
_chemical_formula_weight 1319.68
_space_group_IT_number 2
_symmetry_cell_setting triclinic
_symmetry_space_group_name_Hall '-P 1'
_symmetry_space_group_name_H-M 'P -1'
_atom_sites_solution_hydrogens difmap
_atom_sites_solution_primary other
_cell_angle_alpha 101.985(7)
_cell_angle_beta 96.122(7)
_cell_angle_gamma 90.289(8)
_cell_formula_units_Z 2
_cell_length_a 13.181(3)
_cell_length_b 13.877(3)
_cell_length_c 16.365(4)
_cell_measurement_reflns_used 12872
_cell_measurement_temperature 100
_cell_measurement_theta_max 27.171
_cell_measurement_theta_min 2.120
_cell_volume 2910.3(12)
_computing_cell_refinement 'USER DEFINED CELL REFINEMENT'
_computing_data_collection 'USER DEFINED DATA COLLECTION'
_computing_data_reduction 'USER DEFINED DATA REDUCTION'
_computing_molecular_graphics 'CAMERON (Watkin et al., 1996)'
_computing_publication_material 'CRYSTALS (Betteridge et al., 2003)'
_computing_structure_refinement 'CRYSTALS (Betteridge et al., 2003)'
_computing_structure_solution 'Superflip (Palatinus & Chapuis, 2007)'
_diffrn_ambient_temperature 100
_diffrn_measured_fraction_theta_full 0.996
_diffrn_measured_fraction_theta_max 0.996
_diffrn_measurement_device Serial
_diffrn_measurement_device_type Unknown
_diffrn_measurement_method \w/2\q
_diffrn_radiation_monochromator graphite
_diffrn_radiation_type 'Mo K\a'
_diffrn_radiation_wavelength 0.71073
_diffrn_reflns_av_R_equivalents 0.083
_diffrn_reflns_limit_h_max 16
_diffrn_reflns_limit_h_min -15
_diffrn_reflns_limit_k_max 17
_diffrn_reflns_limit_k_min -17
_diffrn_reflns_limit_l_max 20
_diffrn_reflns_limit_l_min -20
_diffrn_reflns_number 56248
_diffrn_reflns_theta_full 27.171
_diffrn_reflns_theta_max 27.171
_diffrn_reflns_theta_min 2.120
_diffrn_standards_number 0
_exptl_absorpt_coefficient_mu 0.230
_exptl_absorpt_correction_type none
_exptl_crystal_colour orange
_exptl_crystal_density_diffrn 1.506
_exptl_crystal_density_method 'not measured'
_exptl_crystal_description block
_exptl_crystal_F_000 1336
_exptl_crystal_size_max 0.1
_exptl_crystal_size_mid 0.1
_exptl_crystal_size_min 0.1
_refine_diff_density_max 1.46
_refine_diff_density_min -0.93
_refine_ls_extinction_method None
_refine_ls_goodness_of_fit_ref 0.9414
_refine_ls_hydrogen_treatment noref
_refine_ls_matrix_type full
_refine_ls_number_parameters 793
_refine_ls_number_reflns 12828
_refine_ls_number_restraints 792
_refine_ls_R_factor_all 0.0980
_refine_ls_R_factor_gt 0.0543
_refine_ls_shift/su_max 0.0003343
_refine_ls_shift/su_mean 0.0000290
_refine_ls_structure_factor_coef Fsqd
_refine_ls_weighting_details
;
 Method= Modified Sheldrick 
 w=1/[\s^2^(F^2^) + ( 0.04P)^2^ + 5.81P] 
 ,where P=(max(Fo^2^,0) + 2Fc^2^)/3 
;
_refine_ls_weighting_scheme calc
_refine_ls_wR_factor_all 0.1388
_refine_ls_wR_factor_gt 0.1175
_refine_ls_wR_factor_ref 0.1388
_reflns_limit_h_max 16
_reflns_limit_h_min -16
_reflns_limit_k_max 17
_reflns_limit_k_min -17
_reflns_limit_l_max 20
_reflns_limit_l_min 0
_reflns_number_gt 8005
_reflns_number_total 12872
_reflns_threshold_expression I>2.0\s(I)
_oxford_diffrn_Wilson_B_factor 0.00
_oxford_diffrn_Wilson_scale 0.00
_oxford_refine_ls_r_factor_ref 0.0980
_oxford_refine_ls_scale 0.10281(3)
_oxford_reflns_number_all 12828
_oxford_reflns_threshold_expression_ref I>-3.0\s(I)
_oxford_structure_analysis_title CCDC_1516092_Compound_3OTf
_cod_data_source_file jo7b02668_si_002.cif
_cod_data_source_block 2
_cod_depositor_comments
;
The following automatic conversions were performed:

'_atom_sites_solution_primary' value 'Other' changed to 'other'
according to
/home/data/users/saulius/crontab/automatic-downloads/rss-feeds/ACS/lib/dictionaries/cif_core.dic
dictionary named 'cif_core.dic' version 2.4.2 from 2011-04-26.

Automatic conversion script
Id: cif_fix_values 4973 2017-02-22 13:04:09Z antanas 
;
_cod_original_cell_volume 2910.5(6)
_cod_original_sg_symbol_H-M 'P -1 '
_cod_original_formula_sum 'C60 H45 B1 Cl2 F24 O1'
_cod_database_code 4033280

loop_
_symmetry_equiv_pos_as_xyz
x,y,z
-x,-y,-z

loop_
_atom_site_label
_atom_site_type_symbol
_atom_site_fract_x
_atom_site_fract_y
_atom_site_fract_z
_atom_site_U_iso_or_equiv
_atom_site_occupancy
_atom_site_adp_type
_atom_site_refinement_flags_adp
Cl1 Cl 0.29714(7) 0.28819(8) -0.35691(6) 0.0522 1.0000 Uani U
Cl3 Cl 0.43018(7) 0.46308(6) -0.31435(6) 0.0482 1.0000 Uani U
F4 F 0.05484(12) 0.61870(13) -0.08853(10) 0.0303 1.0000 Uani U
F6 F -0.08029(13) 0.68344(14) -0.13315(10) 0.0344 1.0000 Uani U
F7 F -0.07650(17) 0.52705(14) -0.14512(11) 0.0538 1.0000 Uani U
F15 F -0.35495(12) 0.55021(13) 0.11963(11) 0.0353 1.0000 Uani U
F16 F -0.23720(13) 0.47250(13) 0.17471(12) 0.0376 1.0000 Uani U
F17 F -0.28912(18) 0.42550(15) 0.04448(13) 0.0629 1.0000 Uani U
F26 F 0.01766(17) 0.54167(13) 0.36990(12) 0.0492 1.0000 Uani U
F27 F -0.06831(15) 0.57824(14) 0.47386(15) 0.0572 1.0000 Uani U
F28 F 0.08741(15) 0.62349(14) 0.48569(14) 0.0522 1.0000 Uani U
F30 F -0.12030(13) 1.03765(11) 0.49282(10) 0.0282 1.0000 Uani U
F31 F -0.10609(14) 0.94791(13) 0.58529(9) 0.0335 1.0000 Uani U
F32 F -0.24259(12) 0.93906(13) 0.49991(11) 0.0361 1.0000 Uani U
F37 F 0.37823(19) 0.72135(16) 0.10844(18) 0.0766 1.0000 Uani U
F38 F 0.27814(13) 0.62396(13) 0.14502(14) 0.0488 1.0000 Uani U
F39 F 0.3867(2) 0.70820(19) 0.23403(15) 0.0888 1.0000 Uani U
F44 F 0.33961(16) 1.08526(13) 0.21314(14) 0.0555 1.0000 Uani U
F45 F 0.28413(19) 1.10074(15) 0.33070(12) 0.0630 1.0000 Uani U
F46 F 0.18950(15) 1.13298(13) 0.22772(17) 0.0663 1.0000 Uani U
F54 F -0.21736(18) 1.1568(2) 0.03094(19) 0.0887 1.0000 Uani U
F55 F -0.1413(2) 1.03590(18) -0.03692(12) 0.0658 1.0000 Uani U
F56 F -0.06103(16) 1.13445(17) 0.06320(14) 0.0580 1.0000 Uani U
F58 F -0.43748(14) 0.86880(14) 0.19751(15) 0.0545 1.0000 Uani U
F59 F -0.47378(15) 0.9936(2) 0.14992(18) 0.0822 1.0000 Uani U
F60 F -0.41048(16) 1.0084(2) 0.27570(15) 0.0868 1.0000 Uani U
O1 O -0.29496(14) 0.62068(15) -0.19002(13) 0.0302 1.0000 Uani U
C1 C -0.62784(18) 0.75952(18) -0.36221(15) 0.0164 1.0000 Uani U
C2 C 0.4136(2) 0.3406(2) -0.3068(2) 0.0352 1.0000 Uani U
C5 C -0.0467(2) 0.6126(2) -0.09286(16) 0.0226 1.0000 Uani U
C8 C -0.08460(18) 0.62373(18) -0.00832(15) 0.0163 1.0000 Uani U
C9 C -0.04851(18) 0.70360(18) 0.05434(15) 0.0143 1.0000 Uani U
C10 C -0.08035(18) 0.72004(17) 0.13473(15) 0.0137 1.0000 Uani U
C11 C -0.54290(19) 0.72239(18) -0.31820(16) 0.0166 1.0000 Uani U
C12 C -0.18897(19) 0.57233(18) 0.08467(16) 0.0171 1.0000 Uani U
C13 C -0.15528(19) 0.55688(18) 0.00606(16) 0.0181 1.0000 Uani U
C14 C -0.37484(18) 0.65355(19) -0.23307(16) 0.0184 1.0000 Uani U
C19 C -0.05508(17) 0.80588(17) 0.30125(15) 0.0135 1.0000 Uani U
C20 C -0.08986(18) 0.87955(17) 0.36281(15) 0.0144 1.0000 Uani U
C22 C -0.06702(18) 0.78112(19) 0.46816(15) 0.0171 1.0000 Uani U
C23 C -0.03018(18) 0.70713(18) 0.40885(16) 0.0173 1.0000 Uani U
C24 C -0.02391(18) 0.71955(18) 0.32739(15) 0.0149 1.0000 Uani U
C25 C 0.0007(2) 0.6133(2) 0.43401(17) 0.0227 1.0000 Uani U
C26 C -0.09640(18) 0.86745(18) 0.44445(15) 0.0157 1.0000 Uani U
C29 C -0.1408(2) 0.9476(2) 0.50531(16) 0.0205 1.0000 Uani U
C21 C -0.61501(19) 0.79208(18) -0.43968(15) 0.0163 1.0000 Uani U
C31 C -0.72748(19) 0.76538(19) -0.33116(15) 0.0173 1.0000 Uani U
C33 C 0.07466(18) 0.84789(17) 0.20334(14) 0.0133 1.0000 Uani U
C34 C 0.14573(18) 0.77361(17) 0.18526(15) 0.0135 1.0000 Uani U
C35 C 0.24899(18) 0.79442(18) 0.18678(15) 0.0149 1.0000 Uani U
C36 C 0.32140(19) 0.7128(2) 0.16800(17) 0.0215 1.0000 Uani U
C40 C 0.28649(18) 0.89092(19) 0.20610(15) 0.0160 1.0000 Uani U
C41 C 0.21841(19) 0.96544(18) 0.22605(15) 0.0156 1.0000 Uani U
C42 C 0.11506(18) 0.94409(18) 0.22544(15) 0.0145 1.0000 Uani U
C43 C 0.2570(2) 1.0701(2) 0.24880(17) 0.0232 1.0000 Uani U
C47 C -0.12532(18) 0.90114(17) 0.17854(14) 0.0136 1.0000 Uani U
C48 C -0.22537(18) 0.90146(17) 0.20043(15) 0.0145 1.0000 Uani U
C49 C -0.29898(18) 0.96187(18) 0.17247(15) 0.0165 1.0000 Uani U
C50 C -0.27615(19) 1.02478(19) 0.12141(16) 0.0191 1.0000 Uani U
C51 C -0.17844(19) 1.02508(19) 0.09790(16) 0.0191 1.0000 Uani U
C52 C -0.10480(18) 0.96412(18) 0.12555(15) 0.0159 1.0000 Uani U
C53 C -0.1514(2) 1.0883(2) 0.03950(19) 0.0316 1.0000 Uani U
C57 C -0.4040(2) 0.9587(2) 0.19900(18) 0.0250 1.0000 Uani U
C63 C -0.44962(19) 0.70472(18) -0.18504(16) 0.0170 1.0000 Uani U
C64 C -0.53340(19) 0.73488(18) -0.22966(16) 0.0175 1.0000 Uani U
C65 C -0.15280(18) 0.65242(18) 0.14750(15) 0.0154 1.0000 Uani U
C66 C -0.2670(2) 0.5046(2) 0.10501(17) 0.0244 1.0000 Uani U
C68 C -0.5231(2) 0.83802(18) -0.44927(16) 0.0188 1.0000 Uani U
C69 C -0.5112(2) 0.87136(19) -0.52120(17) 0.0237 1.0000 Uani U
C70 C -0.5911(2) 0.8599(2) -0.58574(17) 0.0269 1.0000 Uani U
C71 C -0.6824(2) 0.8149(2) -0.57754(16) 0.0257 1.0000 Uani U
C72 C -0.6949(2) 0.78162(19) -0.50533(16) 0.0213 1.0000 Uani U
C74 C -0.79372(19) 0.84109(18) -0.34417(15) 0.0172 1.0000 Uani U
C75 C -0.88980(19) 0.84406(19) -0.31646(16) 0.0206 1.0000 Uani U
C76 C -0.9213(2) 0.7722(2) -0.27718(18) 0.0264 1.0000 Uani U
C77 C -0.8571(2) 0.6966(2) -0.26423(19) 0.0286 1.0000 Uani U
C78 C -0.7610(2) 0.6933(2) -0.29056(18) 0.0238 1.0000 Uani U
C79 C -0.46429(19) 0.67372(18) -0.36201(16) 0.0182 1.0000 Uani U
C80 C -0.38129(19) 0.63638(18) -0.32212(16) 0.0179 1.0000 Uani U
C81 C -0.2999(2) 0.5785(2) -0.37158(18) 0.0236 1.0000 Uani U
C82 C -0.3293(2) 0.5643(3) -0.4661(2) 0.0387 1.0000 Uani U
C83 C -0.1972(2) 0.6360(2) -0.35068(18) 0.0270 1.0000 Uani U
C84 C -0.2890(2) 0.4747(2) -0.3523(2) 0.0364 1.0000 Uani U
C85 C -0.4371(2) 0.7235(2) -0.08830(16) 0.0220 1.0000 Uani U
C86 C -0.5254(2) 0.7832(3) -0.05250(18) 0.0339 1.0000 Uani U
C87 C -0.4379(2) 0.6249(2) -0.05949(19) 0.0314 1.0000 Uani U
C88 C -0.3381(2) 0.7837(2) -0.05083(18) 0.0300 1.0000 Uani U
B1 B -0.0455(2) 0.8198(2) 0.20515(17) 0.0143 1.0000 Uani U
H1 H -0.2517 0.5935 -0.2191 0.0474 1.0000 Uiso .
H21 H 0.4689 0.3029 -0.3327 0.0434 1.0000 Uiso .
H22 H 0.4150 0.3402 -0.2462 0.0434 1.0000 Uiso .
H91 H -0.0022 0.7482 0.0419 0.0165 1.0000 Uiso .
H111 H -0.1784 0.6605 0.2003 0.0187 1.0000 Uiso .
H131 H -0.1789 0.5031 -0.0360 0.0224 1.0000 Uiso .
H201 H -0.1106 0.9399 0.3496 0.0172 1.0000 Uiso .
H221 H -0.0720 0.7723 0.5227 0.0199 1.0000 Uiso .
H241 H 0.0008 0.6683 0.2883 0.0180 1.0000 Uiso .
H341 H 0.1234 0.7076 0.1710 0.0162 1.0000 Uiso .
H401 H 0.3550 0.9051 0.2051 0.0190 1.0000 Uiso .
H421 H 0.0701 0.9976 0.2404 0.0165 1.0000 Uiso .
H481 H -0.2448 0.8584 0.2335 0.0175 1.0000 Uiso .
H501 H -0.3251 1.0669 0.1037 0.0226 1.0000 Uiso .
H521 H -0.0395 0.9663 0.1076 0.0193 1.0000 Uiso .
H641 H -0.5852 0.7684 -0.2012 0.0208 1.0000 Uiso .
H681 H -0.4698 0.8468 -0.4055 0.0233 1.0000 Uiso .
H691 H -0.4502 0.9034 -0.5264 0.0287 1.0000 Uiso .
H701 H -0.5834 0.8835 -0.6342 0.0319 1.0000 Uiso .
H711 H -0.7363 0.8089 -0.6211 0.0300 1.0000 Uiso .
H721 H -0.7568 0.7506 -0.5007 0.0256 1.0000 Uiso .
H741 H -0.7727 0.8893 -0.3719 0.0204 1.0000 Uiso .
H751 H -0.9325 0.8958 -0.3247 0.0245 1.0000 Uiso .
H761 H -0.9861 0.7746 -0.2581 0.0323 1.0000 Uiso .
H771 H -0.8792 0.6478 -0.2384 0.0340 1.0000 Uiso .
H781 H -0.7179 0.6418 -0.2836 0.0284 1.0000 Uiso .
H791 H -0.4709 0.6654 -0.4204 0.0219 1.0000 Uiso .
H821 H -0.3355 0.6275 -0.4827 0.0572 1.0000 Uiso .
H822 H -0.2767 0.5290 -0.4956 0.0573 1.0000 Uiso .
H823 H -0.3938 0.5277 -0.4817 0.0575 1.0000 Uiso .
H831 H -0.2036 0.6988 -0.3672 0.0406 1.0000 Uiso .
H832 H -0.1746 0.6464 -0.2912 0.0410 1.0000 Uiso .
H833 H -0.1477 0.5992 -0.3816 0.0410 1.0000 Uiso .
H841 H -0.2426 0.4387 -0.3880 0.0547 1.0000 Uiso .
H842 H -0.3539 0.4413 -0.3640 0.0545 1.0000 Uiso .
H843 H -0.2628 0.4768 -0.2942 0.0552 1.0000 Uiso .
H861 H -0.5891 0.7480 -0.0722 0.0505 1.0000 Uiso .
H862 H -0.5167 0.7930 0.0076 0.0501 1.0000 Uiso .
H863 H -0.5282 0.8464 -0.0682 0.0509 1.0000 Uiso .
H871 H -0.4368 0.6373 0.0010 0.0468 1.0000 Uiso .
H872 H -0.3786 0.5868 -0.0751 0.0462 1.0000 Uiso .
H873 H -0.4988 0.5869 -0.0843 0.0469 1.0000 Uiso .
H881 H -0.3396 0.8466 -0.0667 0.0446 1.0000 Uiso .
H882 H -0.3341 0.7940 0.0100 0.0453 1.0000 Uiso .
H883 H -0.2794 0.7488 -0.0702 0.0450 1.0000 Uiso .

loop_
_atom_site_aniso_label
_atom_site_aniso_U_11
_atom_site_aniso_U_22
_atom_site_aniso_U_33
_atom_site_aniso_U_23
_atom_site_aniso_U_13
_atom_site_aniso_U_12
Cl1 0.0414(5) 0.0670(6) 0.0457(5) 0.0083(4) 0.0029(4) -0.0319(4)
Cl3 0.0572(6) 0.0347(4) 0.0518(5) 0.0030(4) 0.0149(4) -0.0177(4)
F4 0.0223(8) 0.0445(10) 0.0270(9) 0.0086(8) 0.0136(7) 0.0094(7)
F6 0.0308(9) 0.0550(11) 0.0231(9) 0.0199(8) 0.0049(7) 0.0049(8)
F7 0.0838(15) 0.0425(11) 0.0284(10) -0.0181(8) 0.0276(10) -0.0319(10)
F15 0.0150(8) 0.0489(11) 0.0488(11) 0.0261(9) 0.0041(7) -0.0037(7)
F16 0.0304(9) 0.0400(10) 0.0534(11) 0.0343(9) 0.0067(8) -0.0022(8)
F17 0.0841(16) 0.0468(12) 0.0502(12) -0.0188(9) 0.0325(11) -0.0510(11)
F26 0.0850(16) 0.0277(10) 0.0388(10) 0.0119(8) 0.0134(10) 0.0267(10)
F27 0.0499(12) 0.0444(12) 0.1028(18) 0.0541(12) 0.0469(12) 0.0210(9)
F28 0.0450(11) 0.0409(11) 0.0717(14) 0.0289(10) -0.0238(10) 0.0034(9)
F30 0.0394(10) 0.0188(8) 0.0252(8) -0.0001(6) 0.0073(7) 0.0035(7)
F31 0.0487(11) 0.0382(10) 0.0123(7) 0.0014(7) 0.0044(7) 0.0129(8)
F32 0.0203(8) 0.0426(10) 0.0395(10) -0.0088(8) 0.0111(7) 0.0022(7)
F37 0.0809(17) 0.0482(13) 0.121(2) 0.0251(13) 0.0855(16) 0.0247(12)
F38 0.0260(9) 0.0235(9) 0.0894(16) -0.0059(9) 0.0081(9) 0.0033(7)
F39 0.0836(18) 0.0881(18) 0.0617(14) -0.0357(13) -0.0432(12) 0.0687(15)
F44 0.0557(12) 0.0297(10) 0.0866(16) 0.0071(10) 0.0446(12) -0.0150(9)
F45 0.1054(18) 0.0470(12) 0.0294(10) -0.0017(9) -0.0032(11) -0.0487(12)
F46 0.0393(11) 0.0175(9) 0.133(2) 0.0116(11) -0.0230(12) -0.0034(8)
F54 0.0675(15) 0.108(2) 0.140(2) 0.1102(19) 0.0647(16) 0.0601(14)
F55 0.0983(18) 0.0805(16) 0.0251(10) 0.0215(10) 0.0168(11) -0.0091(13)
F56 0.0536(12) 0.0667(14) 0.0672(14) 0.0481(12) 0.0008(10) -0.0209(10)
F58 0.0266(10) 0.0368(10) 0.1060(18) 0.0182(11) 0.0273(11) -0.0044(8)
F59 0.0174(10) 0.138(2) 0.123(2) 0.0948(19) 0.0162(11) 0.0226(12)
F60 0.0384(12) 0.123(2) 0.0719(14) -0.0582(15) 0.0400(11) -0.0331(13)
O1 0.0174(9) 0.0404(12) 0.0356(11) 0.0139(10) 0.0031(8) 0.0133(8)
C1 0.0168(11) 0.0136(12) 0.0178(12) 0.0012(9) 0.0013(9) -0.0016(9)
C2 0.0249(14) 0.0339(14) 0.0442(19) 0.0035(14) 0.0014(13) -0.0020(12)
C5 0.0239(12) 0.0249(13) 0.0173(12) -0.0004(9) 0.0038(10) -0.0047(10)
C8 0.0152(12) 0.0180(12) 0.0161(11) 0.0035(9) 0.0028(9) 0.0015(9)
C9 0.0114(11) 0.0162(11) 0.0169(11) 0.0064(9) 0.0025(9) -0.0007(9)
C10 0.0114(11) 0.0147(11) 0.0159(11) 0.0052(9) 0.0011(9) 0.0031(8)
C11 0.0166(11) 0.0153(12) 0.0190(11) 0.0053(10) 0.0032(9) 0.0006(9)
C12 0.0153(12) 0.0154(12) 0.0213(12) 0.0058(9) 0.0012(9) -0.0027(9)
C13 0.0184(13) 0.0171(12) 0.0180(12) 0.0025(10) 0.0003(10) -0.0016(9)
C14 0.0122(11) 0.0196(13) 0.0254(11) 0.0093(10) 0.0023(9) 0.0010(9)
C19 0.0102(11) 0.0139(11) 0.0173(11) 0.0051(8) 0.0032(9) -0.0025(9)
C20 0.0151(12) 0.0123(11) 0.0163(11) 0.0044(9) 0.0014(9) -0.0006(9)
C22 0.0148(12) 0.0233(12) 0.0150(12) 0.0078(9) 0.0027(9) -0.0007(9)
C23 0.0131(12) 0.0198(12) 0.0211(12) 0.0090(9) 0.0020(10) -0.0003(9)
C24 0.0119(11) 0.0153(11) 0.0185(11) 0.0040(9) 0.0052(9) 0.0025(9)
C25 0.0215(12) 0.0249(13) 0.0260(13) 0.0127(10) 0.0071(9) 0.0051(10)
C26 0.0127(11) 0.0192(11) 0.0154(11) 0.0039(9) 0.0016(9) -0.0006(9)
C29 0.0207(11) 0.0250(12) 0.0154(11) 0.0031(10) 0.0029(10) 0.0013(10)
C21 0.0190(11) 0.0131(12) 0.0163(11) 0.0014(9) 0.0023(9) 0.0034(9)
C31 0.0164(11) 0.0207(12) 0.0151(12) 0.0051(10) 0.0003(9) 0.0007(9)
C33 0.0150(10) 0.0164(11) 0.0096(11) 0.0045(9) 0.0032(9) -0.0008(8)
C34 0.0150(10) 0.0146(11) 0.0113(11) 0.0028(9) 0.0027(9) -0.0019(8)
C35 0.0144(10) 0.0206(11) 0.0104(11) 0.0049(9) 0.0018(9) 0.0011(8)
C36 0.0134(12) 0.0235(12) 0.0241(13) -0.0024(11) 0.0009(9) -0.0007(9)
C40 0.0114(11) 0.0232(11) 0.0137(12) 0.0052(10) 0.0010(9) -0.0041(8)
C41 0.0179(11) 0.0188(11) 0.0102(11) 0.0035(9) 0.0014(9) -0.0040(8)
C42 0.0150(10) 0.0160(11) 0.0126(12) 0.0029(9) 0.0024(9) 0.0003(9)
C43 0.0205(12) 0.0225(12) 0.0261(12) 0.0040(11) 0.0027(10) -0.0058(9)
C47 0.0139(10) 0.0147(11) 0.0108(11) -0.0003(9) 0.0012(9) -0.0027(9)
C48 0.0155(11) 0.0148(12) 0.0132(12) 0.0024(9) 0.0033(9) -0.0023(9)
C49 0.0121(10) 0.0180(12) 0.0176(12) -0.0004(9) 0.0015(9) -0.0001(9)
C50 0.0165(11) 0.0222(13) 0.0192(13) 0.0061(10) 0.0006(10) 0.0067(10)
C51 0.0203(12) 0.0222(13) 0.0156(12) 0.0057(10) 0.0024(10) 0.0018(9)
C52 0.0152(12) 0.0187(12) 0.0145(12) 0.0031(9) 0.0052(9) 0.0007(9)
C53 0.0284(13) 0.0422(17) 0.0330(14) 0.0238(12) 0.0104(12) 0.0112(10)
C57 0.0173(12) 0.0270(13) 0.0320(13) 0.0069(11) 0.0071(10) 0.0015(10)
C63 0.0167(11) 0.0162(12) 0.0199(11) 0.0071(10) 0.0032(9) 0.0005(9)
C64 0.0151(11) 0.0195(13) 0.0208(11) 0.0091(10) 0.0057(9) 0.0024(10)
C65 0.0141(12) 0.0176(12) 0.0160(12) 0.0058(9) 0.0042(9) 0.0007(9)
C66 0.0250(13) 0.0234(13) 0.0254(13) 0.0047(9) 0.0070(11) -0.0072(9)
C68 0.0211(12) 0.0150(12) 0.0204(12) 0.0041(10) 0.0012(10) 0.0004(10)
C69 0.0286(14) 0.0179(13) 0.0267(13) 0.0055(11) 0.0105(10) -0.0003(11)
C70 0.0419(15) 0.0249(15) 0.0170(13) 0.0085(11) 0.0089(10) 0.0053(12)
C71 0.0307(14) 0.0306(16) 0.0142(12) 0.0029(11) -0.0012(11) 0.0055(11)
C72 0.0224(13) 0.0208(13) 0.0188(12) 0.0003(10) 0.0017(9) 0.0006(10)
C74 0.0193(12) 0.0197(12) 0.0130(12) 0.0050(10) 0.0004(9) 0.0012(9)
C75 0.0168(12) 0.0222(13) 0.0218(14) 0.0038(10) -0.0004(10) 0.0041(10)
C76 0.0156(13) 0.0365(16) 0.0295(15) 0.0119(12) 0.0038(11) 0.0021(10)
C77 0.0210(13) 0.0350(16) 0.0369(17) 0.0218(13) 0.0070(12) 0.0005(11)
C78 0.0197(12) 0.0276(14) 0.0286(15) 0.0152(12) 0.0040(11) 0.0059(11)
C79 0.0181(12) 0.0186(13) 0.0190(13) 0.0046(10) 0.0048(9) -0.0010(9)
C80 0.0158(11) 0.0140(12) 0.0250(11) 0.0040(10) 0.0067(9) 0.0002(9)
C81 0.0211(12) 0.0207(13) 0.0285(13) 0.0005(11) 0.0089(11) 0.0030(10)
C82 0.0319(17) 0.051(2) 0.0287(13) -0.0050(14) 0.0102(12) 0.0120(15)
C83 0.0196(13) 0.0284(15) 0.0342(16) 0.0044(12) 0.0124(11) 0.0044(10)
C84 0.0345(17) 0.0195(13) 0.056(2) 0.0026(13) 0.0189(15) 0.0057(12)
C85 0.0204(12) 0.0295(14) 0.0188(11) 0.0112(11) 0.0029(10) 0.0061(10)
C86 0.0295(15) 0.058(2) 0.0179(14) 0.0131(14) 0.0073(12) 0.0183(14)
C87 0.0261(15) 0.0438(16) 0.0323(16) 0.0253(14) 0.0047(12) 0.0034(13)
C88 0.0284(14) 0.0389(17) 0.0212(14) 0.0043(12) -0.0004(11) 0.0003(12)
B1 0.0134(11) 0.0162(12) 0.0144(11) 0.0044(9) 0.0034(10) -0.0008(9)

loop_
_atom_type_symbol
_atom_type_scat_dispersion_real
_atom_type_scat_dispersion_imag
_atom_type_scat_Cromer_Mann_a1
_atom_type_scat_Cromer_Mann_b1
_atom_type_scat_Cromer_Mann_a2
_atom_type_scat_Cromer_Mann_b2
_atom_type_scat_Cromer_Mann_a3
_atom_type_scat_Cromer_Mann_b3
_atom_type_scat_Cromer_Mann_a4
_atom_type_scat_Cromer_Mann_b4
_atom_type_scat_Cromer_Mann_c
_atom_type_scat_source
C 0.0033 0.0016 2.3100 20.8439 1.0200 10.2075 1.5886 0.5687 0.8650 51.6512 0.2156 'International Tables Vol C 4.2.6.8 and 6.1.1.4'
H 0.0000 0.0000 0.4930 10.5109 0.3229 26.1257 0.1402 3.1424 0.0408 57.7998 0.0030 'International Tables Vol C 4.2.6.8 and 6.1.1.4'
B 0.0013 0.0007 2.0545 23.2185 1.3326 1.0210 1.0979 60.3498 0.7068 0.1403 -0.1932 'International Tables Vol C 4.2.6.8 and 6.1.1.4'
O 0.0106 0.0060 3.0485 13.2771 2.2868 5.7011 1.5463 0.3239 0.8670 32.9089 0.2508 'International Tables Vol C 4.2.6.8 and 6.1.1.4'
F 0.0171 0.0103 3.5392 10.2825 2.6412 4.2944 1.5170 0.2615 1.0243 26.1476 0.2776 'International Tables Vol C 4.2.6.8 and 6.1.1.4'
Cl 0.1484 0.1585 11.4604 0.0104 7.1964 1.1662 6.2556 18.5194 1.6455 47.7784 -9.5574 'International Tables Vol C 4.2.6.8 and 6.1.1.4'

loop_
_geom_angle_atom_site_label_1
_geom_angle_atom_site_label_2
_geom_angle_atom_site_label_3
_geom_angle
_geom_angle_publ_flag
C14 O1 H1 114.7 no
C11 C1 C21 119.6(2) yes
C11 C1 C31 121.0(2) yes
C21 C1 C31 119.4(2) yes
Cl3 C2 Cl1 112.99(18) yes
Cl3 C2 H21 108.0 no
Cl1 C2 H21 108.8 no
Cl3 C2 H22 106.8 no
Cl1 C2 H22 107.7 no
H21 C2 H22 112.6 no
F6 C5 F7 105.7(2) yes
F6 C5 F4 105.1(2) yes
F7 C5 F4 106.9(2) yes
F6 C5 C8 112.4(2) yes
F7 C5 C8 113.2(2) yes
F4 C5 C8 112.9(2) yes
C5 C8 C9 118.4(2) yes
C5 C8 C13 120.6(2) yes
C9 C8 C13 121.0(2) yes
C8 C9 C10 122.2(2) yes
C8 C9 H91 118.7 no
C10 C9 H91 119.2 no
C9 C10 C65 115.8(2) yes
C9 C10 B1 121.5(2) yes
C65 C10 B1 122.2(2) yes
C1 C11 C64 121.1(2) yes
C1 C11 C79 120.7(2) yes
C64 C11 C79 118.2(2) yes
C13 C12 C65 121.1(2) yes
C13 C12 C66 121.3(2) yes
C65 C12 C66 117.6(2) yes
C8 C13 C12 117.9(2) yes
C8 C13 H131 120.8 no
C12 C13 H131 121.4 no
O1 C14 C63 116.7(2) yes
O1 C14 C80 119.6(2) yes
C63 C14 C80 123.7(2) yes
C20 C19 C24 115.8(2) yes
C20 C19 B1 122.9(2) yes
C24 C19 B1 121.3(2) yes
C19 C20 C26 122.4(2) yes
C19 C20 H201 119.9 no
C26 C20 H201 117.7 no
C23 C22 C26 118.3(2) yes
C23 C22 H221 120.5 no
C26 C22 H221 121.1 no
C22 C23 C24 120.7(2) yes
C22 C23 C25 118.5(2) yes
C24 C23 C25 120.8(2) yes
C19 C24 C23 122.1(2) yes
C19 C24 H241 118.7 no
C23 C24 H241 119.2 no
C23 C25 F28 112.6(2) yes
C23 C25 F26 113.7(2) yes
F28 C25 F26 104.9(2) yes
C23 C25 F27 112.6(2) yes
F28 C25 F27 106.0(2) yes
F26 C25 F27 106.5(2) yes
C20 C26 C22 120.7(2) yes
C20 C26 C29 119.1(2) yes
C22 C26 C29 120.2(2) yes
C26 C29 F31 112.5(2) yes
C26 C29 F32 112.1(2) yes
F31 C29 F32 106.4(2) yes
C26 C29 F30 112.9(2) yes
F31 C29 F30 106.5(2) yes
F32 C29 F30 106.0(2) yes
C1 C21 C68 120.5(2) yes
C1 C21 C72 121.2(2) yes
C68 C21 C72 118.3(2) yes
C1 C31 C74 120.6(2) yes
C1 C31 C78 120.6(2) yes
C74 C31 C78 118.7(2) yes
C34 C33 C42 115.6(2) yes
C34 C33 B1 120.6(2) yes
C42 C33 B1 123.6(2) yes
C33 C34 C35 122.3(2) yes
C33 C34 H341 119.6 no
C35 C34 H341 118.1 no
C34 C35 C36 120.2(2) yes
C34 C35 C40 120.8(2) yes
C36 C35 C40 119.0(2) yes
C35 C36 F39 112.0(2) yes
C35 C36 F38 114.8(2) yes
F39 C36 F38 104.7(3) yes
C35 C36 F37 113.7(2) yes
F39 C36 F37 105.1(3) yes
F38 C36 F37 105.8(2) yes
C35 C40 C41 118.1(2) yes
C35 C40 H401 121.0 no
C41 C40 H401 121.0 no
C40 C41 C42 120.9(2) yes
C40 C41 C43 119.3(2) yes
C42 C41 C43 119.9(2) yes
C33 C42 C41 122.3(2) yes
C33 C42 H421 119.1 no
C41 C42 H421 118.6 no
C41 C43 F45 112.9(2) yes
C41 C43 F44 113.3(2) yes
F45 C43 F44 104.7(2) yes
C41 C43 F46 113.3(2) yes
F45 C43 F46 105.9(3) yes
F44 C43 F46 106.0(2) yes
C48 C47 C52 115.8(2) yes
C48 C47 B1 119.7(2) yes
C52 C47 B1 124.0(2) yes
C47 C48 C49 122.1(2) yes
C47 C48 H481 119.9 no
C49 C48 H481 118.0 no
C48 C49 C50 120.8(2) yes
C48 C49 C57 119.1(2) yes
C50 C49 C57 120.1(2) yes
C49 C50 C51 118.3(2) yes
C49 C50 H501 121.0 no
C51 C50 H501 120.7 no
C50 C51 C52 120.9(2) yes
C50 C51 C53 120.3(2) yes
C52 C51 C53 118.8(2) yes
C47 C52 C51 122.0(2) yes
C47 C52 H521 120.0 no
C51 C52 H521 118.0 no
C51 C53 F56 112.9(2) yes
C51 C53 F55 112.2(3) yes
F56 C53 F55 103.4(2) yes
C51 C53 F54 113.9(2) yes
F56 C53 F54 106.3(3) yes
F55 C53 F54 107.5(3) yes
C49 C57 F59 113.3(2) yes
C49 C57 F58 113.2(2) yes
F59 C57 F58 104.3(2) yes
C49 C57 F60 113.3(2) yes
F59 C57 F60 106.4(3) yes
F58 C57 F60 105.6(3) yes
C14 C63 C64 116.5(2) yes
C14 C63 C85 121.4(2) yes
C64 C63 C85 122.2(2) yes
C11 C64 C63 122.4(2) yes
C11 C64 H641 117.5 no
C63 C64 H641 120.0 no
C10 C65 C12 122.0(2) yes
C10 C65 H111 119.8 no
C12 C65 H111 118.3 no
C12 C66 F15 111.7(2) yes
C12 C66 F16 112.4(2) yes
F15 C66 F16 105.1(2) yes
C12 C66 F17 113.1(2) yes
F15 C66 F17 107.3(2) yes
F16 C66 F17 106.8(2) yes
C21 C68 C69 121.0(2) yes
C21 C68 H681 119.2 no
C69 C68 H681 119.9 no
C68 C69 C70 119.9(2) yes
C68 C69 H691 120.3 no
C70 C69 H691 119.8 no
C69 C70 C71 120.1(2) yes
C69 C70 H701 119.9 no
C71 C70 H701 120.0 no
C70 C71 C72 120.2(2) yes
C70 C71 H711 119.2 no
C72 C71 H711 120.5 no
C21 C72 C71 120.5(2) yes
C21 C72 H721 120.0 no
C71 C72 H721 119.5 no
C31 C74 C75 120.0(2) yes
C31 C74 H741 119.6 no
C75 C74 H741 120.4 no
C74 C75 C76 120.3(2) yes
C74 C75 H751 118.9 no
C76 C75 H751 120.8 no
C75 C76 C77 120.4(2) yes
C75 C76 H761 120.2 no
C77 C76 H761 119.4 no
C76 C77 C78 119.9(2) yes
C76 C77 H771 120.0 no
C78 C77 H771 120.1 no
C31 C78 C77 120.7(2) yes
C31 C78 H781 118.6 no
C77 C78 H781 120.6 no
C11 C79 C80 122.6(2) yes
C11 C79 H791 118.0 no
C80 C79 H791 119.4 no
C14 C80 C79 116.4(2) yes
C14 C80 C81 121.9(2) yes
C79 C80 C81 121.6(2) yes
C80 C81 C82 111.1(2) yes
C80 C81 C83 109.8(2) yes
C82 C81 C83 107.3(2) yes
C80 C81 C84 111.0(2) yes
C82 C81 C84 106.7(2) yes
C83 C81 C84 110.8(2) yes
C81 C82 H821 110.8 no
C81 C82 H822 109.5 no
H821 C82 H822 107.6 no
C81 C82 H823 109.6 no
H821 C82 H823 109.4 no
H822 C82 H823 109.9 no
C81 C83 H831 110.1 no
C81 C83 H832 110.7 no
H831 C83 H832 109.7 no
C81 C83 H833 108.8 no
H831 C83 H833 108.2 no
H832 C83 H833 109.3 no
C81 C84 H841 108.7 no
C81 C84 H842 109.2 no
H841 C84 H842 109.0 no
C81 C84 H843 112.2 no
H841 C84 H843 108.5 no
H842 C84 H843 109.1 no
C63 C85 C86 110.7(2) yes
C63 C85 C87 109.9(2) yes
C86 C85 C87 107.5(2) yes
C63 C85 C88 111.3(2) yes
C86 C85 C88 106.8(2) yes
C87 C85 C88 110.5(2) yes
C85 C86 H861 110.4 no
C85 C86 H862 109.2 no
H861 C86 H862 107.7 no
C85 C86 H863 111.2 no
H861 C86 H863 109.2 no
H862 C86 H863 109.1 no
C85 C87 H871 109.5 no
C85 C87 H872 111.1 no
H871 C87 H872 108.4 no
C85 C87 H873 110.2 no
H871 C87 H873 108.5 no
H872 C87 H873 109.1 no
C85 C88 H881 110.1 no
C85 C88 H882 108.1 no
H881 C88 H882 108.9 no
C85 C88 H883 110.5 no
H881 C88 H883 109.4 no
H882 C88 H883 109.8 no
C19 B1 C47 111.46(19) yes
C19 B1 C10 112.4(2) yes
C47 B1 C10 102.65(19) yes
C19 B1 C33 105.47(19) yes
C47 B1 C33 114.4(2) yes
C10 B1 C33 110.70(19) yes

loop_
_geom_bond_atom_site_label_1
_geom_bond_atom_site_label_2
_geom_bond_distance
_geom_bond_publ_flag
Cl1 C2 1.741(3) yes
Cl3 C2 1.744(3) yes
F4 C5 1.335(3) yes
F6 C5 1.344(3) yes
F7 C5 1.341(3) yes
F15 C66 1.344(3) yes
F16 C66 1.330(3) yes
F17 C66 1.324(3) yes
F26 C25 1.326(3) yes
F27 C25 1.321(3) yes
F28 C25 1.335(3) yes
F30 C29 1.338(3) yes
F31 C29 1.339(3) yes
F32 C29 1.339(3) yes
F37 C36 1.315(3) yes
F38 C36 1.320(3) yes
F39 C36 1.321(3) yes
F44 C43 1.325(3) yes
F45 C43 1.328(3) yes
F46 C43 1.319(3) yes
F54 C53 1.310(3) yes
F55 C53 1.330(4) yes
F56 C53 1.331(4) yes
F58 C57 1.316(3) yes
F59 C57 1.318(3) yes
F60 C57 1.312(3) yes
O1 C14 1.339(3) yes
O1 H1 0.824 no
C1 C11 1.423(3) yes
C1 C21 1.457(3) yes
C1 C31 1.455(3) yes
C2 H21 0.981 no
C2 H22 0.990 no
C5 C8 1.499(3) yes
C8 C9 1.387(3) yes
C8 C13 1.383(3) yes
C9 C10 1.398(3) yes
C9 H91 0.934 no
C10 C65 1.397(3) yes
C10 B1 1.635(4) yes
C11 C64 1.415(3) yes
C11 C79 1.417(3) yes
C12 C13 1.381(3) yes
C12 C65 1.391(3) yes
C12 C66 1.499(3) yes
C13 H131 0.932 no
C14 C63 1.426(3) yes
C14 C80 1.420(4) yes
C19 C20 1.395(3) yes
C19 C24 1.403(3) yes
C19 B1 1.642(4) yes
C20 C26 1.392(3) yes
C20 H201 0.943 no
C22 C23 1.387(4) yes
C22 C26 1.379(3) yes
C22 H221 0.935 no
C23 C24 1.390(3) yes
C23 C25 1.491(4) yes
C24 H241 0.938 no
C26 C29 1.498(3) yes
C21 C68 1.404(3) yes
C21 C72 1.406(4) yes
C31 C74 1.405(4) yes
C31 C78 1.404(4) yes
C33 C34 1.404(3) yes
C33 C42 1.396(3) yes
C33 B1 1.634(3) yes
C34 C35 1.387(3) yes
C34 H341 0.934 no
C35 C36 1.489(3) yes
C35 C40 1.386(3) yes
C40 C41 1.383(4) yes
C40 H401 0.926 no
C41 C42 1.391(3) yes
C41 C43 1.494(3) yes
C42 H421 0.961 no
C47 C48 1.403(3) yes
C47 C52 1.397(3) yes
C47 B1 1.640(4) yes
C48 C49 1.388(3) yes
C48 H481 0.936 no
C49 C50 1.380(4) yes
C49 C57 1.497(3) yes
C50 C51 1.383(4) yes
C50 H501 0.936 no
C51 C52 1.391(4) yes
C51 C53 1.493(4) yes
C52 H521 0.941 no
C63 C64 1.374(3) yes
C63 C85 1.541(4) yes
C64 H641 0.939 no
C65 H111 0.945 no
C68 C69 1.375(4) yes
C68 H681 0.937 no
C69 C70 1.393(4) yes
C69 H691 0.937 no
C70 C71 1.385(4) yes
C70 H701 0.934 no
C71 C72 1.380(4) yes
C71 H711 0.942 no
C72 H721 0.938 no
C74 C75 1.388(4) yes
C74 H741 0.939 no
C75 C76 1.379(4) yes
C75 H751 0.937 no
C76 C77 1.388(4) yes
C76 H761 0.938 no
C77 C78 1.379(4) yes
C77 H771 0.930 no
C78 H781 0.933 no
C79 C80 1.373(4) yes
C79 H791 0.934 no
C80 C81 1.541(3) yes
C81 C82 1.525(4) yes
C81 C83 1.537(4) yes
C81 C84 1.541(4) yes
C82 H821 0.972 no
C82 H822 0.965 no
C82 H823 0.971 no
C83 H831 0.966 no
C83 H832 0.968 no
C83 H833 0.953 no
C84 H841 0.961 no
C84 H842 0.953 no
C84 H843 0.971 no
C85 C86 1.530(4) yes
C85 C87 1.537(4) yes
C85 C88 1.543(4) yes
C86 H861 0.960 no
C86 H862 0.958 no
C86 H863 0.963 no
C87 H871 0.967 no
C87 H872 0.973 no
C87 H873 0.962 no
C88 H881 0.960 no
C88 H882 0.971 no
C88 H883 0.962 no

loop_
_geom_hbond_atom_site_label_D
_geom_hbond_atom_site_label_H
_geom_hbond_atom_site_label_A
_geom_hbond_angle_DHA
_geom_hbond_distance_DH
_geom_hbond_distance_HA
_geom_hbond_distance_DA
_geom_hbond_publ_flag
O1 H1 C83 127.63(15) 0.824 2.521 3.094(4) yes
O1 H1 C84 125.02(16) 0.824 2.446 2.996(4) yes
C83 H832 O1 120.59(16) 0.968 2.486 3.094(4) yes
C88 H883 O1 121.24(18) 0.962 2.348 2.963(4) yes
